data_1504623
loop_
_publ_author_name
'Wang, Yongfeng'
'Parkin, Sean R.'
'Gierschner, Johannes'
'Watson, Mark D.'

_publ_section_title
;
 Highly fluorinated benzobisbenzothiophenes.
;
_journal_issue 15
_journal_name_full 'Organic letters'
_journal_page_first 3307
_journal_page_last 3310
_journal_paper_doi 10.1021/ol8003468
_journal_volume 10
_journal_year 2008
_chemical_formula_moiety 'C38 H36 F6 S2'
_chemical_formula_sum 'C38 H36 F6 S2'
_chemical_formula_weight 670.79
_chemical_name_systematic
; 
 ? 
;
_space_group_IT_number 13
_symmetry_cell_setting monoclinic
_symmetry_space_group_name_Hall '-P 2yc'
_symmetry_space_group_name_H-M 'P 1 2/c 1'
_atom_sites_solution_hydrogens geom
_atom_sites_solution_primary direct
_atom_sites_solution_secondary difmap
_audit_creation_method SHELXL-97
_cell_angle_alpha 90.00
_cell_angle_beta 96.5090(10)
_cell_angle_gamma 90.00
_cell_formula_units_Z 2
_cell_length_a 15.3542(3)
_cell_length_b 4.90030(10)
_cell_length_c 21.7359(4)
_cell_measurement_reflns_used 8142
_cell_measurement_temperature 90.0(2)
_cell_measurement_theta_max 67.75
_cell_measurement_theta_min 2.90
_cell_volume 1624.87(5)
_computing_cell_refinement APEX2
_computing_data_collection 'APEX2 (Bruker-Nonius, 2004)'
_computing_data_reduction APEX2
_computing_molecular_graphics 'XP in SHELXTL (Sheldrick, 1994)'
_computing_publication_material
; 
SHELX97-2 (Sheldrick, 1997) and local procedures 
;
_computing_structure_refinement 'SHELXL-97 (Sheldrick, 1997)'
_computing_structure_solution 'SHELXS-97 (Sheldrick, 1997)'
_diffrn_ambient_temperature 90.0(2)
_diffrn_detector_area_resol_mean 18
_diffrn_measured_fraction_theta_full .992
_diffrn_measured_fraction_theta_max .992
_diffrn_measurement_device_type 'Bruker-Nonius X8 Proteum'
_diffrn_measurement_method '\w and \f scans'
_diffrn_radiation_monochromator 'graded multilayer optics'
_diffrn_radiation_source 'fine-focus rotating anode'
_diffrn_radiation_type CuK\a
_diffrn_radiation_wavelength 1.54178
_diffrn_reflns_av_R_equivalents 0.0608
_diffrn_reflns_av_sigmaI/netI 0.0459
_diffrn_reflns_limit_h_max 18
_diffrn_reflns_limit_h_min -18
_diffrn_reflns_limit_k_max 5
_diffrn_reflns_limit_k_min -5
_diffrn_reflns_limit_l_max 26
_diffrn_reflns_limit_l_min -25
_diffrn_reflns_number 19192
_diffrn_reflns_theta_full 67.75
_diffrn_reflns_theta_max 67.75
_diffrn_reflns_theta_min 2.90
_diffrn_standards_number 0
_exptl_absorpt_coefficient_mu 2.015
_exptl_absorpt_correction_T_max 0.98
_exptl_absorpt_correction_T_min 0.43
_exptl_absorpt_correction_type multi-scan
_exptl_absorpt_process_details 'SADABS in APEX2 (Bruker-Nonius, 2004)'
_exptl_crystal_colour yellow
_exptl_crystal_density_diffrn 1.371
_exptl_crystal_density_method 'not measured'
_exptl_crystal_description 'very thin needle'
_exptl_crystal_F_000 700
_exptl_crystal_size_max 0.33
_exptl_crystal_size_mid 0.02
_exptl_crystal_size_min 0.01
_refine_diff_density_max 1.696
_refine_diff_density_min -.386
_refine_diff_density_rms .083
_refine_ls_extinction_method none
_refine_ls_goodness_of_fit_ref 1.053
_refine_ls_hydrogen_treatment constr
_refine_ls_matrix_type full
_refine_ls_number_parameters 210
_refine_ls_number_reflns 2919
_refine_ls_number_restraints 0
_refine_ls_restrained_S_all 1.053
_refine_ls_R_factor_all 0.0710
_refine_ls_R_factor_gt 0.0655
_refine_ls_shift/su_max 0.000
_refine_ls_shift/su_mean 0.000
_refine_ls_structure_factor_coef Fsqd
_refine_ls_weighting_details 'calc w=1/[\s^2^(Fo^2^)+(0.0907P)^2^+3.6281P] where P=(Fo^2^+2Fc^2^)/3'
_refine_ls_weighting_scheme calc
_refine_ls_wR_factor_gt 0.1762
_refine_ls_wR_factor_ref 0.1817
_reflns_number_gt 2621
_reflns_number_total 2919
_reflns_threshold_expression >2\s(I)
_cod_data_source_file ol8003468-file001.cif
_cod_data_source_block x05104_6
_cod_original_sg_symbol_H-M 'P 2/c'
_cod_database_code 1504623

loop_
_symmetry_equiv_pos_as_xyz
'x, y, z'
'-x, y, -z+1/2'
'-x, -y, -z'
'x, -y, z-1/2'

loop_
_atom_site_label
_atom_site_type_symbol
_atom_site_fract_x
_atom_site_fract_y
_atom_site_fract_z
_atom_site_U_iso_or_equiv
_atom_site_adp_type
_atom_site_occupancy
_atom_site_symmetry_multiplicity
_atom_site_calc_flag
_atom_site_refinement_flags
S1 S 0.80441(5) 0.39233(15) 0.45527(3) 0.0255(3) Uani 1 1 d .
F1 F 0.65664(12) 0.0371(4) 0.48263(9) 0.0338(5) Uani 1 1 d .
F2 F 0.81586(13) -0.4177(4) 0.64992(9) 0.0361(5) Uani 1 1 d .
F3 F 0.95306(12) -0.1220(4) 0.64019(9) 0.0345(5) Uani 1 1 d .
C1 C 0.8032(2) 0.1512(6) 0.51309(14) 0.0266(7) Uani 1 1 d .
C2 C 0.7302(2) -0.0022(7) 0.52187(15) 0.0282(7) Uani 1 1 d .
C3 C 0.7303(2) -0.1985(7) 0.56732(15) 0.0297(7) Uani 1 1 d .
C4 C 0.8095(2) -0.2303(7) 0.60575(14) 0.0283(7) Uani 1 1 d .
C5 C 0.8831(2) -0.0726(6) 0.59851(15) 0.0273(7) Uani 1 1 d .
C6 C 0.8837(2) 0.1202(6) 0.55132(14) 0.0252(7) Uani 1 1 d .
C7 C 0.9518(2) 0.3038(6) 0.53070(14) 0.0242(7) Uani 1 1 d .
C8 C 0.9152(2) 0.4611(6) 0.47944(14) 0.0235(6) Uani 1 1 d .
C9 C 0.6556(2) -0.3655(7) 0.57404(16) 0.0327(8) Uani 1 1 d .
C10 C 0.5939(2) -0.5121(7) 0.57729(16) 0.0345(8) Uani 1 1 d .
C11 C 0.5175(2) -0.6858(8) 0.58096(18) 0.0410(9) Uani 1 1 d .
H11A H 0.5369 -0.8599 0.6012 0.049 Uiso 1 1 calc R
H11B H 0.4907 -0.7286 0.5385 0.049 Uiso 1 1 calc R
C12 C 0.4486(3) -0.5565(9) 0.6166(2) 0.0486(10) Uani 1 1 d .
H12A H 0.4745 -0.5138 0.6588 0.073 Uiso 1 1 calc R
H12B H 0.3997 -0.6841 0.6183 0.073 Uiso 1 1 calc R
H12C H 0.4270 -0.3884 0.5957 0.073 Uiso 1 1 calc R
C13 C 1.0405(2) 0.3425(6) 0.55183(13) 0.0235(6) Uani 1 1 d .
C14 C 1.0912(2) 0.1934(6) 0.60500(13) 0.0252(7) Uani 1 1 d .
H14A H 1.1534 0.1820 0.5973 0.030 Uiso 1 1 calc R
H14B H 1.0684 0.0048 0.6064 0.030 Uiso 1 1 calc R
C15 C 1.0862(2) 0.3297(7) 0.66835(14) 0.0286(7) Uani 1 1 d .
H15A H 1.1077 0.5198 0.6669 0.034 Uiso 1 1 calc R
H15B H 1.0243 0.3359 0.6770 0.034 Uiso 1 1 calc R
C16 C 1.1407(2) 0.1770(7) 0.72089(14) 0.0305(7) Uani 1 1 d .
H16A H 1.1325 0.2670 0.7606 0.037 Uiso 1 1 calc R
H16B H 1.1179 -0.0116 0.7227 0.037 Uiso 1 1 calc R
C17 C 1.2380(2) 0.1641(9) 0.71461(15) 0.0379(8) Uani 1 1 d .
H17A H 1.2603 0.3521 0.7104 0.045 Uiso 1 1 calc R
H17B H 1.2467 0.0637 0.6762 0.045 Uiso 1 1 calc R
C18 C 1.2918(3) 0.0260(9) 0.76927(17) 0.0436(9) Uani 1 1 d .
H18A H 1.2859 0.1322 0.8073 0.052 Uiso 1 1 calc R
H18B H 1.2676 -0.1584 0.7749 0.052 Uiso 1 1 calc R
C19 C 1.3874(3) 0.0006(12) 0.7611(2) 0.0630(13) Uani 1 1 d .
H19A H 1.3939 -0.1047 0.7236 0.094 Uiso 1 1 calc R
H19B H 1.4182 -0.0928 0.7971 0.094 Uiso 1 1 calc R
H19C H 1.4126 0.1829 0.7574 0.094 Uiso 1 1 calc R

loop_
_atom_site_aniso_label
_atom_site_aniso_U_11
_atom_site_aniso_U_22
_atom_site_aniso_U_33
_atom_site_aniso_U_23
_atom_site_aniso_U_13
_atom_site_aniso_U_12
S1 0.0299(4) 0.0192(4) 0.0274(4) 0.0007(3) 0.0035(3) 0.0028(3)
F1 0.0359(10) 0.0280(10) 0.0371(10) 0.0018(8) 0.0031(8) -0.0032(8)
F2 0.0422(11) 0.0269(10) 0.0402(11) 0.0095(8) 0.0092(9) 0.0011(8)
F3 0.0353(10) 0.0332(11) 0.0345(10) 0.0117(8) 0.0019(8) 0.0020(8)
C1 0.0344(16) 0.0190(15) 0.0266(15) -0.0032(12) 0.0044(12) 0.0066(13)
C2 0.0309(16) 0.0218(16) 0.0320(16) -0.0040(13) 0.0036(13) 0.0024(13)
C3 0.0372(17) 0.0197(16) 0.0339(17) -0.0042(13) 0.0117(13) 0.0001(14)
C4 0.0344(16) 0.0231(16) 0.0287(15) -0.0018(13) 0.0089(12) 0.0028(13)
C5 0.0330(16) 0.0198(16) 0.0295(16) 0.0007(13) 0.0045(12) 0.0058(13)
C6 0.0349(16) 0.0165(15) 0.0247(15) -0.0025(12) 0.0058(12) 0.0069(13)
C7 0.0358(16) 0.0118(14) 0.0267(15) -0.0028(11) 0.0114(12) 0.0033(12)
C8 0.0280(15) 0.0171(15) 0.0255(15) -0.0077(12) 0.0038(12) 0.0058(12)
C9 0.0402(19) 0.0224(17) 0.0369(18) -0.0012(14) 0.0098(14) -0.0024(15)
C10 0.0410(19) 0.0245(17) 0.0388(18) -0.0004(14) 0.0083(15) -0.0007(15)
C11 0.046(2) 0.032(2) 0.047(2) 0.0043(16) 0.0087(16) -0.0111(16)
C12 0.040(2) 0.047(2) 0.060(3) 0.006(2) 0.0113(18) -0.0084(18)
C13 0.0347(16) 0.0139(14) 0.0220(14) -0.0022(11) 0.0040(12) 0.0071(12)
C14 0.0312(16) 0.0189(15) 0.0255(15) 0.0009(12) 0.0031(12) 0.0053(13)
C15 0.0371(17) 0.0220(16) 0.0269(16) -0.0021(13) 0.0042(13) 0.0052(13)
C16 0.0398(18) 0.0288(17) 0.0225(15) 0.0000(13) 0.0019(13) 0.0042(14)
C17 0.0383(19) 0.047(2) 0.0272(16) 0.0049(15) 0.0003(14) 0.0039(17)
C18 0.044(2) 0.052(2) 0.0338(18) 0.0082(17) 0.0007(15) 0.0082(18)
C19 0.045(2) 0.096(4) 0.046(2) 0.008(3) -0.0016(18) 0.012(3)

loop_
_atom_type_symbol
_atom_type_description
_atom_type_scat_dispersion_real
_atom_type_scat_dispersion_imag
_atom_type_scat_source
C C .0181 .0091 'International Tables Vol C Tables 4.2.6.8 and 6.1.1.4'
H H .0000 .0000 'International Tables Vol C Tables 4.2.6.8 and 6.1.1.4'
F F .0727 .0534 'International Tables Vol C Tables 4.2.6.8 and 6.1.1.4'
S S .3331 .5567 'International Tables Vol C Tables 4.2.6.8 and 6.1.1.4'

loop_
_geom_angle_atom_site_label_1
_geom_angle_atom_site_label_2
_geom_angle_atom_site_label_3
_geom_angle
_geom_angle_site_symmetry_1
C1 S1 C8 90.19(15) .
C2 C1 C6 121.9(3) .
C2 C1 S1 123.3(2) .
C6 C1 S1 114.8(2) .
F1 C2 C3 119.1(3) .
F1 C2 C1 118.0(3) .
C3 C2 C1 122.9(3) .
C2 C3 C4 115.8(3) .
C2 C3 C9 122.4(3) .
C4 C3 C9 121.8(3) .
F2 C4 C5 118.2(3) .
F2 C4 C3 119.7(3) .
C5 C4 C3 122.0(3) .
F3 C5 C4 114.8(3) .
F3 C5 C6 123.0(3) .
C4 C5 C6 122.2(3) .
C5 C6 C1 115.2(3) .
C5 C6 C7 134.1(3) .
C1 C6 C7 110.8(3) .
C13 C7 C8 117.9(3) .
C13 C7 C6 132.4(3) .
C8 C7 C6 109.7(3) .
C13 C8 C7 125.7(3) 3_766
C13 C8 S1 119.7(2) 3_766
C7 C8 S1 114.5(2) .
C10 C9 C3 176.9(4) .
C9 C10 C11 178.8(4) .
C10 C11 C12 113.3(3) .
C10 C11 H11A 108.9 .
C12 C11 H11A 108.9 .
C10 C11 H11B 108.9 .
C12 C11 H11B 108.9 .
H11A C11 H11B 107.7 .
C11 C12 H12A 109.5 .
C11 C12 H12B 109.5 .
H12A C12 H12B 109.5 .
C11 C12 H12C 109.5 .
H12A C12 H12C 109.5 .
H12B C12 H12C 109.5 .
C8 C13 C7 116.3(3) 3_766
C8 C13 C14 117.9(3) 3_766
C7 C13 C14 125.8(3) .
C13 C14 C15 113.7(2) .
C13 C14 H14A 108.8 .
C15 C14 H14A 108.8 .
C13 C14 H14B 108.8 .
C15 C14 H14B 108.8 .
H14A C14 H14B 107.7 .
C16 C15 C14 112.1(3) .
C16 C15 H15A 109.2 .
C14 C15 H15A 109.2 .
C16 C15 H15B 109.2 .
C14 C15 H15B 109.2 .
H15A C15 H15B 107.9 .
C17 C16 C15 114.4(3) .
C17 C16 H16A 108.7 .
C15 C16 H16A 108.7 .
C17 C16 H16B 108.7 .
C15 C16 H16B 108.7 .
H16A C16 H16B 107.6 .
C16 C17 C18 113.6(3) .
C16 C17 H17A 108.9 .
C18 C17 H17A 108.9 .
C16 C17 H17B 108.9 .
C18 C17 H17B 108.9 .
H17A C17 H17B 107.7 .
C19 C18 C17 113.2(3) .
C19 C18 H18A 108.9 .
C17 C18 H18A 108.9 .
C19 C18 H18B 108.9 .
C17 C18 H18B 108.9 .
H18A C18 H18B 107.7 .
C18 C19 H19A 109.5 .
C18 C19 H19B 109.5 .
H19A C19 H19B 109.5 .
C18 C19 H19C 109.5 .
H19A C19 H19C 109.5 .
H19B C19 H19C 109.5 .

loop_
_geom_bond_atom_site_label_1
_geom_bond_atom_site_label_2
_geom_bond_distance
_geom_bond_site_symmetry_2
S1 C1 1.727(3) .
S1 C8 1.755(3) .
F1 C2 1.349(4) .
F2 C4 1.324(4) .
F3 C5 1.347(4) .
C1 C2 1.382(5) .
C1 C6 1.417(4) .
C2 C3 1.378(5) .
C3 C4 1.404(5) .
C3 C9 1.431(5) .
C4 C5 1.391(5) .
C5 C6 1.396(4) .
C6 C7 1.486(4) .
C7 C13 1.400(4) .
C7 C8 1.418(4) .
C8 C13 1.399(4) 3_766
C9 C10 1.197(5) .
C10 C11 1.459(5) .
C11 C12 1.519(6) .
C11 H11A 0.9900 .
C11 H11B 0.9900 .
C12 H12A 0.9800 .
C12 H12B 0.9800 .
C12 H12C 0.9800 .
C13 C8 1.399(4) 3_766
C13 C14 1.508(4) .
C14 C15 1.540(4) .
C14 H14A 0.9900 .
C14 H14B 0.9900 .
C15 C16 1.532(4) .
C15 H15A 0.9900 .
C15 H15B 0.9900 .
C16 C17 1.518(5) .
C16 H16A 0.9900 .
C16 H16B 0.9900 .
C17 C18 1.526(5) .
C17 H17A 0.9900 .
C17 H17B 0.9900 .
C18 C19 1.503(6) .
C18 H18A 0.9900 .
C18 H18B 0.9900 .
C19 H19A 0.9800 .
C19 H19B 0.9800 .
C19 H19C 0.9800 .

loop_
_geom_torsion_atom_site_label_1
_geom_torsion_atom_site_label_2
_geom_torsion_atom_site_label_3
_geom_torsion_atom_site_label_4
_geom_torsion
_geom_torsion_site_symmetry_1
_geom_torsion_site_symmetry_4
C8 S1 C1 C2 -179.0(3) . .
C8 S1 C1 C6 0.7(2) . .
C6 C1 C2 F1 -178.9(3) . .
S1 C1 C2 F1 0.9(4) . .
C6 C1 C2 C3 -1.1(5) . .
S1 C1 C2 C3 178.6(2) . .
F1 C2 C3 C4 179.1(3) . .
C1 C2 C3 C4 1.4(5) . .
F1 C2 C3 C9 0.9(5) . .
C1 C2 C3 C9 -176.8(3) . .
C2 C3 C4 F2 -178.8(3) . .
C9 C3 C4 F2 -0.6(5) . .
C2 C3 C4 C5 0.3(5) . .
C9 C3 C4 C5 178.5(3) . .
F2 C4 C5 F3 -2.8(4) . .
C3 C4 C5 F3 178.1(3) . .
F2 C4 C5 C6 176.8(3) . .
C3 C4 C5 C6 -2.3(5) . .
F3 C5 C6 C1 -177.9(3) . .
C4 C5 C6 C1 2.4(4) . .
F3 C5 C6 C7 3.1(5) . .
C4 C5 C6 C7 -176.5(3) . .
C2 C1 C6 C5 -0.8(4) . .
S1 C1 C6 C5 179.5(2) . .
C2 C1 C6 C7 178.4(3) . .
S1 C1 C6 C7 -1.3(3) . .
C5 C6 C7 C13 1.0(6) . .
C1 C6 C7 C13 -178.0(3) . .
C5 C6 C7 C8 -179.6(3) . .
C1 C6 C7 C8 1.4(3) . .
C13 C7 C8 C13 -1.2(5) . 3_766
C6 C7 C8 C13 179.4(3) . 3_766
C13 C7 C8 S1 178.6(2) . .
C6 C7 C8 S1 -0.9(3) . .
C1 S1 C8 C13 179.9(2) . 3_766
C1 S1 C8 C7 0.1(2) . .
C8 C7 C13 C8 1.1(4) . 3_766
C6 C7 C13 C8 -179.6(3) . 3_766
C8 C7 C13 C14 -179.4(3) . .
C6 C7 C13 C14 -0.1(5) . .
C8 C13 C14 C15 91.7(3) 3_766 .
C7 C13 C14 C15 -87.8(4) . .
C13 C14 C15 C16 -178.4(3) . .
C14 C15 C16 C17 61.4(4) . .
C15 C16 C17 C18 176.6(3) . .
C16 C17 C18 C19 176.9(4) . .
